data_2012146
loop_
_publ_author_name
'  Ma\/lecka,  Magdalena'
'  Budzisz, El\.zbieta '

_publ_section_title
;
 Investigations on benz[1,2]oxaphosphinane derivatives
;
_journal_issue 8
_journal_name_full 'Acta Crystallographica Section C'
_journal_page_first 929
_journal_page_last 931
_journal_paper_doi 10.1107/S0108270101006734
_journal_volume 57
_journal_year 2001
_chemical_formula_moiety 'C13 H16 N O5 P'
_chemical_formula_sum 'C13 H16 N O5 P'
_chemical_formula_weight 297.24
_chemical_name_systematic
;
2-methoxy-3-[1(2-hydroxyethylamine)ethylidene]-2,3-dihydro-2,4-dioxo-
2\l^5^-benzo[e][1,2]oxaphosphinane
;
_space_group_IT_number 19
_symmetry_cell_setting orthorhombic
_symmetry_space_group_name_Hall 'P 2ac 2ab'
_symmetry_space_group_name_H-M 'P 21 21 21'
_audit_creation_method SHELXL-97
_cell_angle_alpha 90.00
_cell_angle_beta 90.00
_cell_angle_gamma 90.00
_cell_formula_units_Z 4
_cell_length_a 9.3250(10)
_cell_length_b 9.6620(10)
_cell_length_c 15.619(2)
_cell_measurement_reflns_used 25
_cell_measurement_temperature 293(2)
_cell_measurement_theta_max 30.45
_cell_measurement_theta_min 26.94
_cell_volume 1407.2(3)
_computing_cell_refinement 'MSC/AFC Diffractometer Control Software'
_computing_data_collection
;MSC/AFC Diffractometer Control Software (Molecular Structure Corporation,
 1989a)
;
_computing_data_reduction 'TEXSAN (1989b)'
_computing_molecular_graphics 'ORTEX (Mc Ardle, 1995)'
_computing_publication_material 'PARST97 (Nardelli, 1996)'
_computing_structure_refinement 'SHELXL97 (Sheldrick, 1997)'
_computing_structure_solution 'SHELXS86 (Sheldrick, 1990)'
_diffrn_ambient_temperature 293(2)
_diffrn_measurement_device_type 'AFC5S Rigaku'
_diffrn_measurement_method '\w scan'
_diffrn_radiation_monochromator graphite
_diffrn_radiation_source 'fine-focus sealed tube'
_diffrn_radiation_type CuK\a
_diffrn_radiation_wavelength 1.54178
_diffrn_reflns_av_R_equivalents .0640
_diffrn_reflns_av_sigmaI/netI .0651
_diffrn_reflns_limit_h_max 11
_diffrn_reflns_limit_h_min -11
_diffrn_reflns_limit_k_max 9
_diffrn_reflns_limit_k_min -11
_diffrn_reflns_limit_l_max 18
_diffrn_reflns_limit_l_min -18
_diffrn_reflns_number 8498
_diffrn_reflns_theta_full 66.02
_diffrn_reflns_theta_max 66.02
_diffrn_reflns_theta_min 5.52
_diffrn_standards_decay_% <2
_diffrn_standards_interval_time 150
_diffrn_standards_number 3
_exptl_absorpt_coefficient_mu 1.919
_exptl_absorpt_correction_T_max .841
_exptl_absorpt_correction_T_min .712
_exptl_absorpt_correction_type analytical
_exptl_absorpt_process_details '(De Meulenar & Tompa, 1965)'
_exptl_crystal_colour colourless
_exptl_crystal_density_diffrn 1.403
_exptl_crystal_density_meas ?
_exptl_crystal_description prism
_exptl_crystal_F_000 624
_exptl_crystal_size_max .2
_exptl_crystal_size_mid .1
_exptl_crystal_size_min .1
_refine_diff_density_max .421
_refine_diff_density_min -.618
_refine_ls_abs_structure_details '(Flack, 1983)'
_refine_ls_abs_structure_Flack .00(5)
_refine_ls_extinction_method none
_refine_ls_goodness_of_fit_ref 1.225
_refine_ls_hydrogen_treatment mixed
_refine_ls_matrix_type full
_refine_ls_number_parameters 224
_refine_ls_number_reflns 2402
_refine_ls_number_restraints 0
_refine_ls_restrained_S_all 1.225
_refine_ls_R_factor_all .0853
_refine_ls_R_factor_gt .0636
_refine_ls_shift/su_max .051
_refine_ls_shift/su_mean .003
_refine_ls_structure_factor_coef Fsqd
_refine_ls_weighting_details
;
w = [1.00000exp(3.00(sin\q/\l)^2^)]/
   [\s^2^(Fo^2^)+(0.1052P)^2^]
 where P = (Fo^2^ + 2Fc^2^)/3
;
_refine_ls_weighting_scheme calc
_refine_ls_wR_factor_ref .1574
_reflns_number_gt 1664
_reflns_number_total 2402
_reflns_threshold_expression I>2\s(I)
_cod_data_source_file na1518.cif
_cod_data_source_block I
_cod_depositor_comments
;
The following automatic conversions were performed:

'_exptl_absorpt_correction_type' value ' analytical' changed to
'analytical' according to
/home/saulius/struct/CIF-dictionaries/cif_core.dic dictionary named
'cif_core.dic' version 2.4.1 from
2010-06-29.

'_refine_ls_weighting_scheme' value ' calc' changed to
'calc' according to
/home/saulius/struct/CIF-dictionaries/cif_core.dic dictionary named
'cif_core.dic' version 2.4.1 from 2010-06-29.

Automatic conversion script
Id: cif_fix_values 1715 2011-07-08 13:25:40Z adriana 

The following automatic conversions were performed:

'_exptl_crystal_density_meas' value 'not measured' was changed to '?'
- the value is perceived as not measured.

Automatic conversion script
Id: cif_fix_values 3008 2015-01-20 13:52:24Z robertas 
;
_cod_original_cell_volume 1407.40(10)
_cod_database_code 2012146
_cod_database_fobs_code 2012146

loop_
_symmetry_equiv_pos_as_xyz
'x, y, z'
'-x+1/2, -y, z+1/2'
'-x, y+1/2, -z+1/2'
'x+1/2, -y+1/2, -z'

loop_
_atom_site_label
_atom_site_fract_x
_atom_site_fract_y
_atom_site_fract_z
_atom_site_U_iso_or_equiv
_atom_site_adp_type
_atom_site_calc_flag
_atom_site_refinement_flags
_atom_site_occupancy
_atom_site_disorder_assembly
_atom_site_disorder_group
_atom_site_type_symbol
O1 1.0085(4) .6457(3) .47913(18) .0567(8) Uani d . 1 . . O
P2 .99166(15) .52449(13) .41005(7) .0513(3) Uani d . 1 . . P
O21 .9628(5) .3971(4) .4561(2) .0714(11) Uani d . 1 . . O
O22 1.1366(4) .5232(5) .3601(2) .0696(11) Uani d . 1 . . O
C23 1.2650(7) .4675(9) .4012(5) .101(2) Uani d . 1 . . C
H231 1.3069 .5371 .4372 .111 Uiso calc R 1 . . H
H232 1.3329 .4404 .3581 .111 Uiso calc R 1 . . H
H233 1.2396 .3885 .4352 .111 Uiso calc R 1 . . H
C3 .8643(5) .5872(5) .3370(3) .0480(10) Uani d . 1 . . C
C4 .8479(5) .7341(5) .3302(3) .0493(11) Uani d . 1 . . C
O4 .7573(4) .7897(4) .2813(2) .0639(10) Uani d . 1 . . O
C5 .9452(5) .9682(6) .3623(3) .0533(12) Uani d . 1 . . C
H5 .890(6) .993(6) .324(3) .059 Uiso d . 1 . . H
C6 1.0258(6) 1.0587(6) .4111(4) .0665(14) Uani d . 1 . . C
H6 1.025(6) 1.154(6) .402(4) .066(16) Uiso d . 1 . . H
C7 1.0992(6) 1.0096(6) .4823(4) .0682(16) Uani d . 1 . . C
H7 1.154(6) 1.067(5) .509(3) .055(14) Uiso d . 1 . . H
C8 1.0935(6) .8733(6) .5026(4) .0619(13) Uani d . 1 . . C
H8 1.155(7) .814(7) .555(4) .09(2) Uiso d . 1 . . H
C9 1.0141(5) .7822(5) .4541(3) .0522(11) Uani d . 1 . . C
C10 .9371(5) .8295(5) .3819(3) .0454(10) Uani d . 1 . . C
C31 .7798(5) .4932(5) .2876(3) .0508(11) Uani d . 1 . . C
C311 .8019(6) .3403(6) .2894(4) .0624(13) Uani d . 1 . . C
H311 .8980 .3204 .3077 .057(15) Uiso calc R 1 . . H
H312 .7869 .3032 .2331 .12(3) Uiso calc R 1 . . H
H313 .7351 .2991 .3285 .11(2) Uiso calc R 1 . . H
N32 .6769(4) .5415(5) .2383(3) .0568(11) Uani d . 1 . . N
H32 .679(6) .642(7) .235(4) .068(17) Uiso d . 1 . . H
C33 .5784(6) .4641(7) .1846(4) .0642(14) Uani d . 1 . . C
H331 .541(7) .374(7) .214(4) .10(2) Uiso d . 1 . . H
H332 .640(5) .445(5) .139(3) .043(12) Uiso d . 1 . . H
C34 .4537(6) .5512(6) .1608(4) .0617(14) Uani d . 1 . . C
H341 .384(5) .495(5) .118(3) .047(12) Uiso d . 1 . . H
H342 .394(6) .571(5) .207(3) .052 Uiso d . 1 . . H
O35 .4923(5) .6801(4) .1261(3) .0689(10) Uani d . 1 . . O
H35 .541(7) .665(7) .095(4) .07(2) Uiso d . 1 . . H

loop_
_atom_site_aniso_label
_atom_site_aniso_U_11
_atom_site_aniso_U_22
_atom_site_aniso_U_33
_atom_site_aniso_U_12
_atom_site_aniso_U_13
_atom_site_aniso_U_23
O1 .067(2) .0493(19) .0534(14) .0048(19) -.0097(18) -.0007(13)
P2 .0526(7) .0488(6) .0523(5) .0043(6) -.0049(6) -.0009(5)
O21 .087(3) .054(2) .073(2) .0046(19) -.021(2) -.0007(17)
O22 .057(2) .093(3) .0588(18) .014(2) -.0113(16) -.0076(19)
C23 .059(4) .153(7) .090(4) .031(4) -.018(4) -.013(5)
C3 .041(2) .053(3) .050(2) -.0034(19) .005(2) -.004(2)
C4 .038(2) .064(3) .046(2) .000(2) .0026(19) -.001(2)
O4 .064(2) .057(2) .070(2) .0018(18) -.0280(19) .0023(18)
C5 .038(2) .060(3) .062(2) .002(2) -.007(2) -.002(2)
C6 .058(3) .054(4) .087(3) -.005(2) -.004(3) -.004(3)
C7 .059(3) .060(4) .086(3) -.003(3) -.022(3) -.020(3)
C8 .055(3) .062(4) .069(3) -.003(2) -.016(3) -.010(3)
C9 .040(2) .057(3) .059(2) .007(2) .000(2) -.010(2)
C10 .035(2) .047(3) .054(2) .0024(18) -.0015(18) -.0028(19)
C31 .039(2) .065(3) .049(2) -.003(2) .0044(18) .002(2)
C311 .063(3) .057(4) .067(3) -.002(3) -.003(3) -.002(3)
N32 .050(2) .061(3) .059(2) -.002(2) -.0097(18) -.0032(19)
C33 .049(3) .078(4) .066(3) -.005(3) -.010(2) -.010(3)
C34 .049(3) .075(4) .061(3) -.003(2) -.002(2) -.006(3)
O35 .071(3) .068(3) .067(2) .001(2) -.005(2) -.0045(18)

loop_
_atom_type_symbol
_atom_type_description
_atom_type_scat_dispersion_real
_atom_type_scat_dispersion_imag
_atom_type_scat_source
C C .0181 .0091 'International Tables Vol C Tables 4.2.6.8 and 6.1.1.4'
H H .0000 .0000 'International Tables Vol C Tables 4.2.6.8 and 6.1.1.4'
N N .0311 .0180 'International Tables Vol C Tables 4.2.6.8 and 6.1.1.4'
O O .0492 .0322 'International Tables Vol C Tables 4.2.6.8 and 6.1.1.4'
P P .2955 .4335 'International Tables Vol C Tables 4.2.6.8 and 6.1.1.4'

loop_
_geom_angle_atom_site_label_1
_geom_angle_atom_site_label_2
_geom_angle_atom_site_label_3
_geom_angle
_geom_angle_publ_flag
C9 O1 P2 120.9(3) yes
O21 P2 O22 113.7(2) yes
O21 P2 O1 107.7(2) yes
O22 P2 O1 104.9(2) yes
O21 P2 C3 119.3(2) yes
O22 P2 C3 105.3(2) yes
O1 P2 C3 104.6(2) yes
C23 O22 P2 119.6(4) yes
O22 C23 H231 109.5 no
O22 C23 H232 109.5 no
H231 C23 H232 109.5 no
O22 C23 H233 109.5 no
H231 C23 H233 109.5 no
H232 C23 H233 109.5 no
C31 C3 C4 122.0(4) yes
C31 C3 P2 120.4(4) yes
C4 C3 P2 117.6(3) yes
O4 C4 C3 122.7(4) yes
O4 C4 C10 116.2(4) yes
C3 C4 C10 121.0(4) yes
C10 C5 C6 121.5(5) no
C10 C5 H5 114(4) no
C6 C5 H5 124(4) no
C5 C6 C7 119.6(6) no
C5 C6 H6 123(3) no
C7 C6 H6 117(3) no
C8 C7 C6 120.0(5) no
C8 C7 H7 122(3) no
C6 C7 H7 117(3) no
C7 C8 C9 120.9(5) no
C7 C8 H8 129(3) no
C9 C8 H8 110(3) no
O1 C9 C8 118.5(5) no
O1 C9 C10 121.1(4) no
C8 C9 C10 120.4(5) no
C5 C10 C9 117.7(4) no
C5 C10 C4 121.0(4) no
C9 C10 C4 121.3(4) yes
N32 C31 C3 119.6(5) yes
N32 C31 C311 117.5(5) yes
C3 C31 C311 122.9(4) yes
C31 C311 H311 109.5 no
C31 C311 H312 109.5 no
H311 C311 H312 109.5 no
C31 C311 H313 109.5 no
H311 C311 H313 109.5 no
H312 C311 H313 109.5 no
C31 N32 C33 128.1(5) yes
C31 N32 H32 112(3) no
C33 N32 H32 120(3) no
N32 C33 C34 110.4(5) yes
N32 C33 H331 113(4) no
C34 C33 H331 109(4) no
N32 C33 H332 99(3) no
C34 C33 H332 113(3) no
H331 C33 H332 113(5) no
O35 C34 C33 113.5(5) yes
O35 C34 H341 111(2) no
C33 C34 H341 110(2) no
O35 C34 H342 106(3) no
C33 C34 H342 113(3) no
H341 C34 H342 103(4) no
C34 O35 H35 105(6) no

loop_
_geom_bond_atom_site_label_1
_geom_bond_atom_site_label_2
_geom_bond_site_symmetry_2
_geom_bond_distance
_geom_bond_publ_flag
O1 C9 . 1.377(6) yes
O1 P2 . 1.600(3) yes
P2 O21 . 1.451(4) yes
P2 O22 . 1.561(4) yes
P2 C3 . 1.754(5) yes
O22 C23 . 1.461(6) yes
C23 H231 . .9600 no
C23 H232 . .9600 no
C23 H233 . .9600 no
C3 C31 . 1.428(6) yes
C3 C4 . 1.432(7) yes
C4 O4 . 1.259(6) yes
C4 C10 . 1.482(6) yes
C5 C10 . 1.377(7) no
C5 C6 . 1.382(8) no
C5 H5 . .82(6) no
C6 C7 . 1.389(8) no
C6 H6 . .93(6) no
C7 C8 . 1.356(9) no
C7 H7 . .87(6) no
C8 C9 . 1.377(7) no
C8 H8 . 1.16(7) no
C9 C10 . 1.413(6) yes
C31 N32 . 1.316(6) yes
C31 C311 . 1.492(8) yes
C311 H311 . .9600 no
C311 H312 . .9600 no
C311 H313 . .9600 no
N32 C33 . 1.451(6) yes
N32 H32 . .97(6) no
C33 C34 . 1.483(8) yes
C33 H331 . 1.05(7) no
C33 H332 . .94(5) no
C34 O35 . 1.405(7) yes
C34 H341 . 1.09(5) no
C34 H342 . .93(5) no
O35 H35 . .68(6) no

loop_
_geom_hbond_atom_site_label_D
_geom_hbond_atom_site_label_H
_geom_hbond_atom_site_label_A
_geom_hbond_site_symmetry_A
_geom_hbond_distance_DH
_geom_hbond_distance_HA
_geom_hbond_distance_DA
_geom_hbond_angle_DHA
_geom_hbond_publ_flag
N32 H32 O4 1_555 .97(6) 1.76(6) 2.601(6) 143(5) yes
N32 H32 O35 1_555 .97(6) 2.46(6) 2.797(6) 100(4) yes
O35 H35 O21 2_664 .68(6) 2.25(7) 2.790(6) 137(7) yes
